data_7201606
loop_
_publ_author_name
'Yue, Yan-Feng'
'Gao, En-Qing'
'Fang, Chen-Jie'
'Zheng, Tao'
'Liang, Jue'
'Yan, Chun-Hua'

_publ_section_title
;
 The crystal structures of four azido-bridged Zn(ii) complexes based on
 open-chain diazine Schiff-base ligands
;
_journal_issue 5
_journal_name_full CrystEngComm
_journal_page_first 614
_journal_paper_doi 10.1039/b711831g
_journal_volume 10
_journal_year 2008
_chemical_formula_sum 'C12 H13 N15 O Zn2'
_chemical_formula_weight 514.11
_chemical_name_systematic
;
?
;
_space_group_IT_number 14
_symmetry_cell_setting monoclinic
_symmetry_space_group_name_Hall '-P 2ybc'
_symmetry_space_group_name_H-M 'P 1 21/c 1'
_atom_sites_solution_hydrogens geom
_atom_sites_solution_primary direct
_atom_sites_solution_secondary difmap
_audit_creation_method SHELXL-97
_cell_angle_alpha 90.00
_cell_angle_beta 116.8350(14)
_cell_angle_gamma 90.00
_cell_formula_units_Z 4
_cell_length_a 10.5173(3)
_cell_length_b 10.0830(3)
_cell_length_c 19.5632(7)
_cell_measurement_reflns_used 16391
_cell_measurement_temperature 293(2)
_cell_measurement_theta_max 27.103
_cell_measurement_theta_min 3.395
_cell_volume 1851.18(10)
_computing_cell_refinement 'HKL Scalepack (Otwinowski & Minor, 1997)'
_computing_data_collection 'KappaCCD (Nonius B. V., 1998)'
_computing_data_reduction 'HKL Denzo (Otwinowski & Minor, 1997) & maXus (Mackay et al., 1998)'
_computing_molecular_graphics 'Bruker SHELXTL V5.1 (Sheldrick, 1998)'
_computing_publication_material 'SHELXL-97 (Sheldrick, 1997)'
_computing_structure_refinement 'SHELXL-97 (Sheldrick, 1997)'
_computing_structure_solution 'SHELXS-97 (Sheldrick, 1997)'
_diffrn_ambient_temperature 293(2)
_diffrn_detector_area_resol_mean 0.76
_diffrn_measured_fraction_theta_full 0.957
_diffrn_measured_fraction_theta_max 0.957
_diffrn_measurement_device_type 'NONIUS KappaCCD Diffractometer'
_diffrn_measurement_method CCD
_diffrn_radiation_monochromator graphite
_diffrn_radiation_source 'fine-focus sealed tube'
_diffrn_radiation_type MoK\a
_diffrn_radiation_wavelength 0.71073
_diffrn_reflns_av_R_equivalents 0.1348
_diffrn_reflns_av_sigmaI/netI 0.1383
_diffrn_reflns_limit_h_max 13
_diffrn_reflns_limit_h_min -13
_diffrn_reflns_limit_k_max 12
_diffrn_reflns_limit_k_min -12
_diffrn_reflns_limit_l_max 23
_diffrn_reflns_limit_l_min -25
_diffrn_reflns_number 30027
_diffrn_reflns_theta_full 27.10
_diffrn_reflns_theta_max 27.10
_diffrn_reflns_theta_min 3.53
_exptl_absorpt_coefficient_mu 2.635
_exptl_absorpt_correction_T_max 0.907
_exptl_absorpt_correction_T_min 0.689
_exptl_absorpt_correction_type empirical
_exptl_absorpt_process_details '(Blessing, 1995, 1997)'
_exptl_crystal_colour 'Light yellow'
_exptl_crystal_density_diffrn 1.845
_exptl_crystal_density_method 'not measured'
_exptl_crystal_description Block
_exptl_crystal_F_000 1032
_exptl_crystal_size_max 0.25
_exptl_crystal_size_mid 0.2
_exptl_crystal_size_min 0.04
_refine_diff_density_max 0.538
_refine_diff_density_min -0.363
_refine_diff_density_rms 0.078
_refine_ls_extinction_method none
_refine_ls_goodness_of_fit_ref 0.880
_refine_ls_hydrogen_treatment constr
_refine_ls_matrix_type full
_refine_ls_number_parameters 290
_refine_ls_number_reflns 3905
_refine_ls_number_restraints 6
_refine_ls_restrained_S_all 0.886
_refine_ls_R_factor_all 0.1297
_refine_ls_R_factor_gt 0.0404
_refine_ls_shift/su_max 0.002
_refine_ls_shift/su_mean 0.000
_refine_ls_structure_factor_coef Fsqd
_refine_ls_weighting_details 'calc w=1/[\s^2^(Fo^2^)+(0.0446P)^2^+0.0000P] where P=(Fo^2^+2Fc^2^)/3'
_refine_ls_weighting_scheme calc
_refine_ls_wR_factor_gt 0.0831
_refine_ls_wR_factor_ref 0.0973
_reflns_number_gt 1869
_reflns_number_total 3905
_reflns_threshold_expression >2sigma(I)
_cod_data_source_file b711831g.txt
_cod_data_source_block 2
_cod_original_sg_symbol_H-M P2(1)/c
_cod_database_code 7201606

loop_
_symmetry_equiv_pos_as_xyz
'x, y, z'
'-x, y+1/2, -z+1/2'
'-x, -y, -z'
'x, -y-1/2, z-1/2'

loop_
_atom_site_label
_atom_site_type_symbol
_atom_site_fract_x
_atom_site_fract_y
_atom_site_fract_z
_atom_site_U_iso_or_equiv
_atom_site_adp_type
_atom_site_occupancy
_atom_site_symmetry_multiplicity
_atom_site_calc_flag
_atom_site_refinement_flags
_atom_site_disorder_assembly
_atom_site_disorder_group
C1 C 0.5429(5) 0.2063(5) 0.1544(3) 0.0593(15) Uani 1 1 d . . .
H1A H 0.5982 0.2206 0.1290 0.071 Uiso 1 1 calc R . .
C2 C 0.5807(5) 0.2684(6) 0.2235(3) 0.0666(16) Uani 1 1 d . . .
H2A H 0.6604 0.3231 0.2448 0.080 Uiso 1 1 calc R . .
C3 C 0.4981(6) 0.2478(6) 0.2599(3) 0.0719(17) Uani 1 1 d . . .
H3A H 0.5207 0.2899 0.3063 0.086 Uiso 1 1 calc R . .
C4 C 0.3826(5) 0.1656(5) 0.2287(3) 0.0597(15) Uani 1 1 d . . .
H4A H 0.3268 0.1509 0.2537 0.072 Uiso 1 1 calc R . .
C5 C 0.3499(5) 0.1050(5) 0.1596(2) 0.0424(12) Uani 1 1 d . . .
C6 C 0.2287(4) 0.0108(4) 0.1226(2) 0.0382(11) Uani 1 1 d . . .
C7 C 0.0871(5) -0.2233(5) -0.0219(3) 0.0449(12) Uani 1 1 d . . .
C8 C -0.0410(4) -0.3104(5) -0.0433(3) 0.0457(12) Uani 1 1 d . . .
C9 C -0.0872(5) -0.3995(6) -0.1038(3) 0.0604(15) Uani 1 1 d . . .
H9A H -0.0391 -0.4071 -0.1335 0.072 Uiso 1 1 calc R . .
C10 C -0.2045(6) -0.4763(6) -0.1191(4) 0.0713(16) Uani 1 1 d . . .
H10B H -0.2378 -0.5361 -0.1596 0.086 Uiso 1 1 calc R . .
C11 C -0.2724(5) -0.4633(6) -0.0734(3) 0.0676(16) Uani 1 1 d . . .
H11A H -0.3519 -0.5147 -0.0824 0.081 Uiso 1 1 calc R . .
C12 C -0.2205(5) -0.3729(5) -0.0142(3) 0.0608(15) Uani 1 1 d . . .
H12A H -0.2662 -0.3653 0.0167 0.073 Uiso 1 1 calc R . .
N1 N 0.4301(4) 0.1263(4) 0.1222(2) 0.0429(10) Uani 1 1 d . . .
N2 N 0.2286(4) -0.0590(4) 0.0637(2) 0.0406(10) Uani 1 1 d . . .
N3 N 0.1131(4) -0.1448(4) 0.0360(2) 0.0423(10) Uani 1 1 d . . .
N4 N -0.1080(4) -0.2959(4) 0.0009(2) 0.0462(10) Uani 1 1 d . . .
N5 N 0.1328(4) -0.0045(4) 0.1483(2) 0.0514(11) Uani 1 1 d . . .
N6 N 0.1625(4) -0.2351(4) -0.0616(2) 0.0644(13) Uani 1 1 d . . .
N7 N 0.2035(3) 0.0827(4) -0.07990(19) 0.0425(10) Uani 1 1 d . . .
N8 N 0.2227(4) 0.0715(5) -0.1372(3) 0.0611(12) Uani 1 1 d . . .
N9 N 0.2421(6) 0.0623(7) -0.1896(3) 0.109(2) Uani 1 1 d . . .
N10 N 0.4739(4) -0.1288(4) 0.0081(2) 0.0444(10) Uani 1 1 d . . .
N11 N 0.5038(5) -0.2323(6) 0.0421(3) 0.0614(13) Uani 1 1 d . . .
N12 N 0.5341(6) -0.3318(6) 0.0745(4) 0.105(2) Uani 1 1 d . . .
N13 N 0.0450(6) -0.2863(6) 0.1812(3) 0.0843(18) Uani 1 1 d D . .
N14 N -0.004(2) -0.316(3) 0.2172(14) 0.083(6) Uani 0.60(4) 1 d PD A 1
N14' N -0.037(2) -0.359(2) 0.183(2) 0.086(9) Uani 0.40(4) 1 d PD A 2
N15 N -0.059(4) -0.343(4) 0.253(3) 0.25(2) Uani 0.60(4) 1 d PD A 1
N15' N -0.105(2) -0.428(3) 0.1982(17) 0.109(12) Uani 0.40(4) 1 d PD A 2
OW O -0.1661(11) -0.6103(16) 0.1787(6) 0.360(7) Uani 1 1 d . . .
Zn1 Zn 0.36295(5) 0.02422(6) 0.02123(3) 0.04320(19) Uani 1 1 d . . .
Zn2 Zn -0.00813(5) -0.15449(6) 0.09580(3) 0.0475(2) Uani 1 1 d . . .

loop_
_atom_site_aniso_label
_atom_site_aniso_U_11
_atom_site_aniso_U_22
_atom_site_aniso_U_33
_atom_site_aniso_U_23
_atom_site_aniso_U_13
_atom_site_aniso_U_12
C1 0.046(3) 0.080(4) 0.056(4) -0.015(3) 0.026(3) -0.011(3)
C2 0.042(3) 0.077(4) 0.070(4) -0.019(3) 0.016(3) -0.015(3)
C3 0.070(4) 0.091(5) 0.055(4) -0.025(3) 0.028(3) -0.015(4)
C4 0.054(3) 0.083(4) 0.047(3) -0.019(3) 0.027(3) -0.016(3)
C5 0.037(3) 0.050(3) 0.041(3) -0.004(2) 0.018(2) 0.004(2)
C6 0.030(2) 0.044(3) 0.036(3) 0.002(2) 0.010(2) -0.002(2)
C7 0.035(3) 0.054(3) 0.044(3) 0.003(3) 0.017(2) 0.001(3)
C8 0.029(2) 0.050(4) 0.054(3) 0.003(3) 0.015(2) 0.000(2)
C9 0.056(3) 0.069(4) 0.063(4) -0.017(3) 0.032(3) -0.015(3)
C10 0.061(4) 0.063(4) 0.089(4) -0.020(3) 0.033(3) -0.018(3)
C11 0.050(3) 0.056(4) 0.092(5) 0.003(4) 0.028(3) -0.017(3)
C12 0.048(3) 0.065(4) 0.076(4) 0.000(3) 0.034(3) -0.011(3)
N1 0.031(2) 0.057(3) 0.040(2) -0.009(2) 0.0153(19) -0.009(2)
N2 0.031(2) 0.055(3) 0.036(2) -0.005(2) 0.0152(18) -0.006(2)
N3 0.032(2) 0.055(3) 0.043(2) -0.001(2) 0.0199(19) -0.004(2)
N4 0.032(2) 0.053(3) 0.058(3) 0.002(2) 0.024(2) 0.000(2)
N5 0.032(2) 0.080(3) 0.048(2) 0.001(2) 0.023(2) -0.005(2)
N6 0.052(3) 0.097(4) 0.064(3) -0.022(3) 0.044(2) -0.022(3)
N7 0.034(2) 0.070(3) 0.033(2) 0.003(2) 0.0238(19) 0.004(2)
N8 0.045(3) 0.079(4) 0.060(3) 0.004(3) 0.023(2) 0.006(2)
N9 0.091(4) 0.188(7) 0.065(4) 0.000(4) 0.048(3) 0.016(4)
N10 0.038(2) 0.051(3) 0.052(3) 0.004(2) 0.027(2) -0.002(2)
N11 0.047(3) 0.072(4) 0.083(4) 0.000(3) 0.044(3) -0.005(3)
N12 0.102(5) 0.086(5) 0.153(6) 0.029(4) 0.081(4) 0.008(4)
N13 0.074(4) 0.105(5) 0.083(5) 0.043(3) 0.044(3) 0.009(3)
N14 0.118(11) 0.110(13) 0.041(9) 0.032(9) 0.051(9) 0.046(9)
N14' 0.081(14) 0.15(2) 0.053(17) 0.046(12) 0.052(12) 0.059(13)
N15 0.32(3) 0.31(3) 0.27(4) 0.18(3) 0.26(3) 0.15(3)
N15' 0.103(15) 0.14(2) 0.095(17) 0.020(15) 0.054(13) -0.015(12)
OW 0.291(11) 0.60(2) 0.271(11) -0.225(13) 0.199(10) -0.157(15)
Zn1 0.0327(3) 0.0599(4) 0.0417(3) -0.0027(3) 0.0209(3) -0.0026(3)
Zn2 0.0351(3) 0.0681(4) 0.0464(4) 0.0075(3) 0.0247(3) 0.0015(3)

loop_
_atom_type_symbol
_atom_type_description
_atom_type_scat_dispersion_real
_atom_type_scat_dispersion_imag
_atom_type_scat_source
C C 0.0033 0.0016 'International Tables Vol C Tables 4.2.6.8 and 6.1.1.4'
H H 0.0000 0.0000 'International Tables Vol C Tables 4.2.6.8 and 6.1.1.4'
N N 0.0061 0.0033 'International Tables Vol C Tables 4.2.6.8 and 6.1.1.4'
O O 0.0106 0.0060 'International Tables Vol C Tables 4.2.6.8 and 6.1.1.4'
Zn Zn 0.2839 1.4301 'International Tables Vol C Tables 4.2.6.8 and 6.1.1.4'

loop_
_geom_angle_atom_site_label_1
_geom_angle_atom_site_label_2
_geom_angle_atom_site_label_3
_geom_angle
_geom_angle_site_symmetry_1
_geom_angle_site_symmetry_3
_geom_angle_publ_flag
N1 C1 C2 122.6(5) . . ?
C3 C2 C1 118.3(5) . . ?
C2 C3 C4 120.4(5) . . ?
C3 C4 C5 119.1(4) . . ?
N1 C5 C4 121.1(4) . . ?
N1 C5 C6 116.2(4) . . ?
C4 C5 C6 122.7(4) . . ?
N5 C6 N2 123.8(4) . . ?
N5 C6 C5 121.4(4) . . ?
N2 C6 C5 114.7(4) . . ?
N3 C7 N6 127.5(4) . . ?
N3 C7 C8 114.0(4) . . ?
N6 C7 C8 118.5(4) . . ?
N4 C8 C9 122.3(4) . . ?
N4 C8 C7 114.9(4) . . ?
C9 C8 C7 122.8(4) . . ?
C10 C9 C8 119.1(5) . . ?
C9 C10 C11 118.9(5) . . ?
C10 C11 C12 118.9(5) . . ?
N4 C12 C11 123.1(5) . . ?
C1 N1 C5 118.5(4) . . ?
C1 N1 Zn1 127.1(3) . . ?
C5 N1 Zn1 114.3(3) . . ?
C6 N2 N3 108.7(3) . . ?
C6 N2 Zn1 112.7(3) . . ?
N3 N2 Zn1 135.9(3) . . ?
C7 N3 N2 121.4(3) . . ?
C7 N3 Zn2 121.1(3) . . ?
N2 N3 Zn2 117.4(3) . . ?
C12 N4 C8 117.6(4) . . ?
C12 N4 Zn2 127.1(3) . . ?
C8 N4 Zn2 115.1(3) . . ?
C6 N5 Zn2 113.6(3) . . ?
N8 N7 Zn1 117.4(3) . . ?
N8 N7 Zn2 117.1(3) . 3 ?
Zn1 N7 Zn2 125.41(16) . 3 ?
N9 N8 N7 179.1(6) . . ?
N11 N10 Zn1 128.0(3) . . ?
N11 N10 Zn1 119.9(3) . 3_655 ?
Zn1 N10 Zn1 102.74(18) . 3_655 ?
N12 N11 N10 179.0(5) . . ?
N14 N13 N14' 38.3(10) . . ?
N14 N13 Zn2 133.2(10) . . ?
N14' N13 Zn2 121.4(17) . . ?
N13 N14 N15 178(2) . . ?
N15' N14' N13 169(4) . . ?
N7 Zn1 N10 111.75(16) . . ?
N7 Zn1 N1 124.76(15) . . ?
N10 Zn1 N1 122.58(15) . . ?
N7 Zn1 N2 95.41(13) . . ?
N10 Zn1 N2 105.92(15) . . ?
N1 Zn1 N2 79.66(14) . . ?
N7 Zn1 N10 90.26(14) . 3_655 ?
N10 Zn1 N10 77.26(18) . 3_655 ?
N1 Zn1 N10 92.26(14) . 3_655 ?
N2 Zn1 N10 171.82(14) . 3_655 ?
N13 Zn2 N5 101.9(2) . . ?
N13 Zn2 N7 104.00(17) . 3 ?
N5 Zn2 N7 105.25(15) . 3 ?
N13 Zn2 N3 119.14(17) . . ?
N5 Zn2 N3 76.03(14) . . ?
N7 Zn2 N3 135.85(14) 3 . ?
N13 Zn2 N4 97.0(2) . . ?
N5 Zn2 N4 150.27(13) . . ?
N7 Zn2 N4 92.08(14) 3 . ?
N3 Zn2 N4 74.74(14) . . ?

loop_
_geom_bond_atom_site_label_1
_geom_bond_atom_site_label_2
_geom_bond_distance
_geom_bond_site_symmetry_2
_geom_bond_publ_flag
C1 N1 1.334(6) . ?
C1 C2 1.376(6) . ?
C2 C3 1.365(7) . ?
C3 C4 1.366(7) . ?
C4 C5 1.378(6) . ?
C5 N1 1.360(5) . ?
C5 C6 1.489(6) . ?
C6 N5 1.323(5) . ?
C6 N2 1.350(5) . ?
C7 N3 1.306(5) . ?
C7 N6 1.343(5) . ?
C7 C8 1.501(6) . ?
C8 N4 1.349(5) . ?
C8 C9 1.387(6) . ?
C9 C10 1.371(7) . ?
C10 C11 1.379(7) . ?
C11 C12 1.379(7) . ?
C12 N4 1.332(6) . ?
N1 Zn1 2.050(3) . ?
N2 N3 1.387(5) . ?
N2 Zn1 2.110(3) . ?
N3 Zn2 2.085(3) . ?
N4 Zn2 2.196(4) . ?
N5 Zn2 2.041(4) . ?
N7 N8 1.230(5) . ?
N7 Zn1 2.019(3) . ?
N7 Zn2 2.066(3) 3 ?
N8 N9 1.137(5) . ?
N10 N11 1.200(6) . ?
N10 Zn1 2.020(4) . ?
N10 Zn1 2.297(4) 3_655 ?
N11 N12 1.152(6) . ?
N13 N14 1.089(8) . ?
N13 N14' 1.143(10) . ?
N13 Zn2 2.007(5) . ?
N14 N15 1.116(8) . ?
N14' N15' 1.132(10) . ?
Zn1 N10 2.297(4) 3_655 ?
Zn2 N7 2.066(3) 3 ?
